data_1100209
loop_
_publ_author_name
'Chitsaz, S.'
'Folkerts, H.'
'Grebe, J.'
'Gr\"ob, T.'
'Harms, K.'
'Hiller, W.'
'Krieger, M.'
'Massa, W.'
'Merle, J.'
'M\"ohlen, M.'
'Neum\"uller, B.'
'Dehnicke, K.'

_publ_section_title
;
 Die Kristallstrukturen einer Serie von Verbindungen mit Kationen des Typs
 [R~3~PNH~2~]^+^, [R3PN(H)SiMe~3~]^+^ und [R3PN(SiMe~3~)~2~]^+^
;
_journal_coden_ASTM ZAACAB
_journal_issue 3
_journal_name_full
;
 Zeitschrift f\"ur Anorganische und Allgemeine Chemie
;
_journal_page_first 775
_journal_page_last 783
_journal_paper_doi 10.1002/(sici)1521-3749(200003)626:3<775::aid-zaac775>3.0.co;2-h
_journal_volume 626
_journal_year 2000
_chemical_formula_moiety 'C9 H25 N1 P1 Si1 1+,I1 1-'
_chemical_formula_sum 'C9 H25 I N P Si'
_chemical_name_systematic
;
Trimethylsilylaminotriethylphosphonium iodide
;
_space_group_IT_number 14
_symmetry_cell_setting monoclinic
_symmetry_space_group_name_Hall '-P 2yn'
_symmetry_space_group_name_H-M 'P 1 21/n 1'
_cell_angle_alpha 90
_cell_angle_beta 115.19(1)
_cell_angle_gamma 90
_cell_formula_units_Z 4
_cell_length_a 13.602(1)
_cell_length_b 8.742(1)
_cell_length_c 14.621(1)
_cell_volume 1573.229
_diffrn_ambient_temperature 203
_exptl_crystal_colour colorless.
_exptl_crystal_density_diffrn 1.407
_exptl_crystal_description plates
_refine_ls_R_factor_gt 6.6
_refine_ls_wR_factor_gt 6.6
_cod_original_sg_symbol_H-M 'P 21/n'
_cod_original_formula_sum 'C9 H25 I1 N1 P1 Si1'
_cod_database_code 1100209

loop_
_symmetry_equiv_pos_site_id
_symmetry_equiv_pos_as_xyz
1 x,y,z
2 1/2+x,1/2-y,1/2+z
3 -x,-y,-z
4 -1/2-x,-1/2+y,-1/2-z

loop_
_atom_site_label
_atom_site_type_symbol
_atom_site_fract_x
_atom_site_fract_y
_atom_site_fract_z
I1 I 1.02278(4) -0.01971(8) 0.73498(4)
N1 N 0.7638(7) 0.1544(9) 0.5572(5)
H1 H 0.8173(68) 0.126(11) 0.5886(61)
P1 P 0.7516(2) 0.1186(2) 0.44334(14)
C1 C 0.6104(6) 0.1022(11) 0.3597(6)
H2 H 0.5764(6) 0.0279(11) 0.3875(6)
H3 H 0.5750(6) 0.2013(11) 0.3554(6)
C2 C 0.5924(9) 0.0511(14) 0.2526(8)
H4 H 0.5151(9) 0.0437(14) 0.2098(8)
H5 H 0.6261(9) -0.0479(14) 0.2564(8)
H6 H 0.6247(9) 0.1254(14) 0.2243(8)
C3 C 0.8207(7) -0.0541(10) 0.4443(7)
H7 H 0.8192(7) -0.0691(10) 0.3773(7)
H8 H 0.8969(7) -0.0437(10) 0.4929(7)
C4 C 0.7739(9) -0.1945(11) 0.4712(8)
H9 H 0.8158(9) -0.2838(11) 0.4702(8)
H10 H 0.6990(9) -0.2077(11) 0.4225(8)
H11 H 0.7768(9) -0.1823(11) 0.5383(8)
C5 C 0.8079(7) 0.265(1) 0.3937(6)
H12 H 0.8132(7) 0.226(1) 0.3332(6)
H13 H 0.7585(7) 0.3529(10) 0.3735(6)
C6 C 0.9167(8) 0.3166(13) 0.4671(8)
H14 H 0.9431(8) 0.3953(13) 0.4365(8)
H15 H 0.9665(8) 0.2306(13) 0.4863(8)
H16 H 0.9118(8) 0.3575(13) 0.5267(8)
Si1 Si 0.6932(2) 0.2738(2) 0.6053(2)
C7 C 0.6731(13) 0.4660(11) 0.5489(10)
H17 H 0.7432(13) 0.5118(11) 0.5635(10)
H18 H 0.6342(13) 0.5292(11) 0.577(1)
H19 H 0.6314(13) 0.4582(11) 0.4763(10)
C8 C 0.7775(11) 0.2845(15) 0.7424(7)
H20 H 0.8466(11) 0.3320(15) 0.7551(7)
H21 H 0.7900(11) 0.1822(15) 0.7708(7)
H22 H 0.7403(11) 0.3450(15) 0.7737(7)
C9 C 0.5631(10) 0.1854(16) 0.5790(12)
H23 H 0.5198(10) 0.1807(16) 0.5065(12)
H24 H 0.5251(10) 0.2456(16) 0.6096(12)
H25 H 0.5748(10) 0.0827(16) 0.6067(12)

loop_
_atom_type_symbol
_atom_type_radius_bond
C 0.68
H 0.23
I 1.40
N 0.68
P 1.05
Si 1.20
